data_1565371
loop_
_publ_author_name
'Borys, Andryj M.'
'Clark, Ewan R.'
'Saines, Paul J.'
'Alberola, Antonio'
'Rawson, Jeremy M.'

_publ_section_title
;
 A short, versatile route towards benzothiadiazinyl radicals.
;
_journal_issue 1
_journal_name_full 'Chemical science'
_journal_page_first 149
_journal_page_last 158
_journal_paper_doi 10.1039/d1sc04248c
_journal_volume 13
_journal_year 2021
_chemical_formula_moiety 'C13 H6 Cl4 N2 S'
_chemical_formula_sum 'C13 H6 Cl4 N2 S'
_chemical_formula_weight 364.06
_chemical_properties_physical Moisture-sensitive
_space_group_IT_number 14
_space_group_name_Hall '-P 2yn'
_space_group_name_H-M_alt 'P 1 21/n 1'
_symmetry_cell_setting monoclinic
_symmetry_space_group_name_Hall '-P 2yn'
_symmetry_space_group_name_H-M 'P 1 21/n 1'
_atom_sites_solution_hydrogens geom
_atom_sites_solution_primary direct
_atom_sites_solution_secondary difmap
_audit_creation_method SHELXL-97
_audit_update_record
;
2021-08-03 deposited with the CCDC.	2021-11-23 downloaded from the CCDC.
;
_cell_angle_alpha 90.00
_cell_angle_beta 115.564(2)
_cell_angle_gamma 90.00
_cell_formula_units_Z 8
_cell_length_a 14.4699(8)
_cell_length_b 13.6411(7)
_cell_length_c 16.045(1)
_cell_measurement_reflns_used 81408
_cell_measurement_temperature 180(2)
_cell_measurement_theta_max 27.48
_cell_measurement_theta_min 1.00
_cell_volume 2857.0(3)
_computing_cell_refinement 'HKL Scalepack (Otwinowski & Minor 1997)'
_computing_data_collection 'Collect (Nonius B.V. 1998)'
_computing_data_reduction
;
 HKL Denzo and Scalepack (Otwinowski & Minor 1997)
;
_computing_molecular_graphics 'Bruker SHELXTL'
_computing_publication_material 'SHELXL-97 (Sheldrick 1997)'
_computing_structure_refinement 'SHELXL-97 (Sheldrick 1997)'
_computing_structure_solution 'SHELXS-97 (Sheldrick, 1990)'
_diffrn_ambient_temperature 180(2)
_diffrn_measured_fraction_theta_full 0.995
_diffrn_measured_fraction_theta_max 0.995
_diffrn_measurement_device_type 'Nonius Kappa CCD'
_diffrn_measurement_method 'thin slice \w and \f scans'
_diffrn_radiation_monochromator graphite
_diffrn_radiation_source 'fine-focus sealed tube'
_diffrn_radiation_type MoK\a
_diffrn_radiation_wavelength 0.71073
_diffrn_reflns_av_R_equivalents 0.0674
_diffrn_reflns_av_sigmaI/netI 0.0628
_diffrn_reflns_limit_h_max 17
_diffrn_reflns_limit_h_min -17
_diffrn_reflns_limit_k_max 16
_diffrn_reflns_limit_k_min -16
_diffrn_reflns_limit_l_max 19
_diffrn_reflns_limit_l_min -19
_diffrn_reflns_number 26565
_diffrn_reflns_theta_full 25.03
_diffrn_reflns_theta_max 25.03
_diffrn_reflns_theta_min 2.81
_exptl_absorpt_coefficient_mu 0.962
_exptl_absorpt_correction_T_max 0.840
_exptl_absorpt_correction_T_min 0.712
_exptl_absorpt_correction_type multi-scan
_exptl_absorpt_process_details
;
multi-scan from symmetry-related measurements 
 Sortav (Blessing 1995)
;
_exptl_crystal_colour red
_exptl_crystal_density_diffrn 1.693
_exptl_crystal_density_method 'not measured'
_exptl_crystal_description block
_exptl_crystal_F_000 1456
_exptl_crystal_size_max 0.28
_exptl_crystal_size_mid 0.28
_exptl_crystal_size_min 0.18
_refine_diff_density_max 0.654
_refine_diff_density_min -0.332
_refine_diff_density_rms 0.066
_refine_ls_extinction_method none
_refine_ls_goodness_of_fit_ref 1.029
_refine_ls_hydrogen_treatment constr
_refine_ls_matrix_type full
_refine_ls_number_parameters 361
_refine_ls_number_reflns 5023
_refine_ls_number_restraints 0
_refine_ls_restrained_S_all 1.029
_refine_ls_R_factor_all 0.0866
_refine_ls_R_factor_gt 0.0484
_refine_ls_shift/su_max 0.000
_refine_ls_shift/su_mean 0.000
_refine_ls_structure_factor_coef Fsqd
_refine_ls_weighting_details 'calc w=1/[\s^2^(Fo^2^)+(0.0374P)^2^+2.8105P] where P=(Fo^2^+2Fc^2^)/3'
_refine_ls_weighting_scheme calc
_refine_ls_wR_factor_gt 0.0982
_refine_ls_wR_factor_ref 0.1119
_reflns_number_gt 3443
_reflns_number_total 5023
_reflns_threshold_expression >2sigma(I)
_cod_data_source_file d1sc04248c2.cif
_cod_data_source_block jr0710
_cod_depositor_comments
;
The following automatic conversions were performed:

data item '_symmetry_cell_setting' value 'Monoclinic' was changed to
'monoclinic' in accordance with the
/home/data/users/saulius/crontab/automatic-downloads/rss-feeds/RSC/lib/dictionaries/cif_core.dic
dictionary named 'cif_core.dic' version 2.4.2 last updated on
2011-04-26.

Automatic conversion script
Id: cif_fix_values 7556 2019-12-06 15:28:31Z antanas 

 Adding full bibliography for 1565368--1565385.cif.
;
_cod_original_sg_symbol_H-M 'P 21/n'
_cod_database_code 1565371

loop_
_symmetry_equiv_pos_as_xyz
'x, y, z'
'-x+1/2, y+1/2, -z+1/2'
'-x, -y, -z'
'x-1/2, -y-1/2, z-1/2'

loop_
_atom_site_label
_atom_site_type_symbol
_atom_site_fract_x
_atom_site_fract_y
_atom_site_fract_z
_atom_site_U_iso_or_equiv
_atom_site_adp_type
_atom_site_occupancy
_atom_site_symmetry_multiplicity
_atom_site_calc_flag
_atom_site_refinement_flags
_atom_site_disorder_assembly
_atom_site_disorder_group
Cl1 Cl 0.17946(8) 0.46545(7) -0.00344(7) 0.0541(3) Uani 1 1 d . . .
S1 S 0.35281(7) 0.46812(7) 0.09177(7) 0.0404(3) Uani 1 1 d . . .
C1 C 0.3523(3) 0.5575(3) 0.1680(3) 0.0367(9) Uani 1 1 d . . .
C2 C 0.3417(3) 0.6559(3) 0.1408(3) 0.0402(9) Uani 1 1 d . . .
H2A H 0.3319 0.6735 0.0803 0.048 Uiso 1 1 calc R . .
C3 C 0.3458(3) 0.7258(2) 0.2030(3) 0.0397(9) Uani 1 1 d . . .
C4 C 0.3613(3) 0.7008(3) 0.2930(3) 0.0393(10) Uani 1 1 d . . .
C5 C 0.3696(3) 0.6028(3) 0.3184(3) 0.0362(9) Uani 1 1 d . . .
C6 C 0.3653(3) 0.5276(2) 0.2561(3) 0.0348(9) Uani 1 1 d . . .
N1 N 0.3747(2) 0.4326(2) 0.2859(2) 0.0366(7) Uani 1 1 d . . .
C7 C 0.3812(3) 0.3622(3) 0.2334(3) 0.0353(9) Uani 1 1 d . . .
N2 N 0.3833(2) 0.3707(2) 0.1486(2) 0.0409(8) Uani 1 1 d . . .
C8 C 0.3949(3) 0.2602(3) 0.2689(3) 0.0368(9) Uani 1 1 d . . .
C9 C 0.4162(3) 0.2427(3) 0.3606(3) 0.0445(10) Uani 1 1 d . . .
H9A H 0.4228 0.2957 0.4012 0.053 Uiso 1 1 calc R . .
C10 C 0.4277(3) 0.1465(3) 0.3925(3) 0.0502(11) Uani 1 1 d . . .
H10A H 0.4423 0.1339 0.4552 0.060 Uiso 1 1 calc R . .
C11 C 0.4182(3) 0.0693(3) 0.3337(3) 0.0529(12) Uani 1 1 d . . .
H11A H 0.4254 0.0038 0.3557 0.063 Uiso 1 1 calc R . .
C12 C 0.3983(3) 0.0875(3) 0.2434(3) 0.0515(11) Uani 1 1 d . . .
H12A H 0.3926 0.0344 0.2033 0.062 Uiso 1 1 calc R . .
C13 C 0.3864(3) 0.1823(3) 0.2103(3) 0.0438(10) Uani 1 1 d . . .
H13A H 0.3725 0.1942 0.1477 0.053 Uiso 1 1 calc R . .
Cl2 Cl 0.33116(9) 0.84697(7) 0.16971(8) 0.0587(3) Uani 1 1 d . . .
Cl3 Cl 0.36828(8) 0.79009(7) 0.37065(7) 0.0485(3) Uani 1 1 d . . .
Cl4 Cl 0.38611(8) 0.57061(7) 0.42737(7) 0.0522(3) Uani 1 1 d . . .
Cl5 Cl 0.16549(8) 0.69907(10) 0.54090(8) 0.0669(4) Uani 1 1 d . . .
S2 S 0.33503(8) 0.68732(8) 0.60071(7) 0.0482(3) Uani 1 1 d . . .
C14 C 0.3587(3) 0.7304(3) 0.7098(3) 0.0421(10) Uani 1 1 d . . .
C15 C 0.3592(3) 0.8314(3) 0.7248(3) 0.0495(11) Uani 1 1 d . . .
H15A H 0.3454 0.8765 0.6757 0.059 Uiso 1 1 calc R . .
C16 C 0.3800(3) 0.8636(3) 0.8118(3) 0.0476(11) Uani 1 1 d . . .
C17 C 0.3973(3) 0.7969(3) 0.8837(3) 0.0443(10) Uani 1 1 d . . .
C18 C 0.3978(3) 0.6971(3) 0.8675(3) 0.0426(10) Uani 1 1 d . . .
C19 C 0.3775(3) 0.6603(3) 0.7790(3) 0.0406(10) Uani 1 1 d . . .
N3 N 0.3771(2) 0.5601(2) 0.7671(2) 0.0420(8) Uani 1 1 d . . .
C20 C 0.3698(3) 0.5245(3) 0.6893(3) 0.0433(10) Uani 1 1 d . . .
N4 N 0.3635(2) 0.5758(2) 0.6130(2) 0.0484(9) Uani 1 1 d . . .
C21 C 0.3725(3) 0.4161(3) 0.6807(3) 0.0431(10) Uani 1 1 d . . .
C22 C 0.3615(3) 0.3724(3) 0.5985(3) 0.0526(11) Uani 1 1 d . . .
H22A H 0.3533 0.4120 0.5470 0.063 Uiso 1 1 calc R . .
C23 C 0.3624(3) 0.2709(3) 0.5918(3) 0.0569(12) Uani 1 1 d . . .
H23A H 0.3546 0.2416 0.5354 0.068 Uiso 1 1 calc R . .
C24 C 0.3743(3) 0.2128(3) 0.6646(4) 0.0578(13) Uani 1 1 d . . .
H24A H 0.3757 0.1436 0.6592 0.069 Uiso 1 1 calc R . .
C25 C 0.3842(3) 0.2549(3) 0.7464(3) 0.0554(12) Uani 1 1 d . . .
H25A H 0.3914 0.2144 0.7970 0.066 Uiso 1 1 calc R . .
C26 C 0.3838(3) 0.3564(3) 0.7549(3) 0.0470(10) Uani 1 1 d . . .
H26A H 0.3913 0.3851 0.8115 0.056 Uiso 1 1 calc R . .
Cl6 Cl 0.38438(9) 0.98785(8) 0.83294(10) 0.0666(4) Uani 1 1 d . . .
Cl7 Cl 0.41618(8) 0.83921(8) 0.99069(8) 0.0575(3) Uani 1 1 d . . .
Cl8 Cl 0.42545(9) 0.61411(8) 0.95596(8) 0.0584(3) Uani 1 1 d . . .

loop_
_atom_site_aniso_label
_atom_site_aniso_U_11
_atom_site_aniso_U_22
_atom_site_aniso_U_33
_atom_site_aniso_U_23
_atom_site_aniso_U_13
_atom_site_aniso_U_12
Cl1 0.0533(6) 0.0505(6) 0.0474(6) -0.0026(5) 0.0112(5) -0.0044(5)
S1 0.0468(6) 0.0326(5) 0.0436(6) -0.0035(4) 0.0212(5) -0.0030(4)
C1 0.034(2) 0.0305(19) 0.043(2) -0.0036(17) 0.0141(18) -0.0050(15)
C2 0.043(2) 0.034(2) 0.043(2) 0.0002(18) 0.0182(19) -0.0022(17)
C3 0.040(2) 0.0263(19) 0.052(3) -0.0044(18) 0.018(2) -0.0027(16)
C4 0.029(2) 0.032(2) 0.052(3) -0.0080(18) 0.0123(19) -0.0012(15)
C5 0.032(2) 0.036(2) 0.035(2) -0.0012(17) 0.0102(17) 0.0002(16)
C6 0.0278(19) 0.033(2) 0.041(2) -0.0026(18) 0.0121(17) -0.0001(15)
N1 0.0381(18) 0.0295(17) 0.0397(19) -0.0002(15) 0.0145(15) -0.0005(13)
C7 0.0255(19) 0.037(2) 0.039(2) -0.0013(18) 0.0096(17) -0.0018(15)
N2 0.0434(19) 0.0308(17) 0.047(2) -0.0027(15) 0.0181(16) -0.0004(14)
C8 0.031(2) 0.030(2) 0.047(3) -0.0019(18) 0.0147(18) -0.0032(15)
C9 0.043(2) 0.034(2) 0.052(3) -0.0052(19) 0.016(2) -0.0007(17)
C10 0.045(2) 0.047(3) 0.049(3) 0.011(2) 0.012(2) 0.0023(19)
C11 0.049(3) 0.032(2) 0.072(3) 0.001(2) 0.020(2) -0.0012(18)
C12 0.054(3) 0.031(2) 0.067(3) -0.006(2) 0.024(2) -0.0078(18)
C13 0.042(2) 0.036(2) 0.052(3) -0.003(2) 0.020(2) -0.0058(17)
Cl2 0.0835(8) 0.0289(5) 0.0699(8) 0.0012(5) 0.0389(7) 0.0009(5)
Cl3 0.0508(6) 0.0373(5) 0.0518(6) -0.0124(5) 0.0169(5) 0.0010(4)
Cl4 0.0690(7) 0.0436(6) 0.0400(6) -0.0017(5) 0.0197(5) 0.0065(5)
Cl5 0.0448(6) 0.0955(9) 0.0503(7) 0.0109(6) 0.0110(5) -0.0006(6)
S2 0.0439(6) 0.0537(6) 0.0466(6) 0.0057(5) 0.0191(5) -0.0024(5)
C14 0.030(2) 0.047(2) 0.047(2) 0.005(2) 0.0141(19) 0.0012(17)
C15 0.038(2) 0.049(3) 0.057(3) 0.008(2) 0.017(2) -0.0013(19)
C16 0.034(2) 0.039(2) 0.069(3) 0.001(2) 0.021(2) 0.0010(17)
C17 0.031(2) 0.049(2) 0.047(3) -0.008(2) 0.0122(19) -0.0012(17)
C18 0.036(2) 0.044(2) 0.047(3) 0.006(2) 0.0164(19) 0.0027(17)
C19 0.030(2) 0.046(2) 0.044(3) 0.001(2) 0.0148(18) -0.0002(17)
N3 0.0380(19) 0.042(2) 0.043(2) -0.0046(16) 0.0150(16) -0.0032(14)
C20 0.028(2) 0.051(2) 0.049(3) 0.000(2) 0.0151(19) -0.0023(17)
N4 0.050(2) 0.052(2) 0.046(2) 0.0027(17) 0.0230(18) -0.0034(16)
C21 0.031(2) 0.049(2) 0.045(3) -0.006(2) 0.0130(19) -0.0042(17)
C22 0.044(3) 0.062(3) 0.054(3) -0.007(2) 0.024(2) -0.008(2)
C23 0.052(3) 0.057(3) 0.063(3) -0.015(3) 0.025(2) -0.009(2)
C24 0.045(3) 0.046(3) 0.079(4) -0.014(3) 0.023(2) -0.005(2)
C25 0.055(3) 0.047(3) 0.063(3) 0.001(2) 0.024(2) 0.001(2)
C26 0.046(2) 0.052(3) 0.043(3) -0.004(2) 0.019(2) 0.0010(19)
Cl6 0.0660(7) 0.0419(6) 0.0899(9) -0.0025(6) 0.0319(7) 0.0016(5)
Cl7 0.0542(7) 0.0586(7) 0.0573(7) -0.0117(6) 0.0216(6) 0.0030(5)
Cl8 0.0797(8) 0.0525(6) 0.0459(6) 0.0057(5) 0.0298(6) 0.0099(5)

loop_
_atom_type_symbol
_atom_type_description
_atom_type_scat_dispersion_real
_atom_type_scat_dispersion_imag
_atom_type_scat_source
C C 0.0033 0.0016 'International Tables Vol C Tables 4.2.6.8 and 6.1.1.4'
H H 0.0000 0.0000 'International Tables Vol C Tables 4.2.6.8 and 6.1.1.4'
N N 0.0061 0.0033 'International Tables Vol C Tables 4.2.6.8 and 6.1.1.4'
S S 0.1246 0.1234 'International Tables Vol C Tables 4.2.6.8 and 6.1.1.4'
Cl Cl 0.1484 0.1585 'International Tables Vol C Tables 4.2.6.8 and 6.1.1.4'

loop_
_geom_angle_atom_site_label_1
_geom_angle_atom_site_label_2
_geom_angle_atom_site_label_3
_geom_angle
_geom_angle_site_symmetry_1
_geom_angle_site_symmetry_3
_geom_angle_publ_flag
N2 S1 C1 105.84(18) . . ?
N2 S1 Cl1 108.99(12) . . ?
C1 S1 Cl1 98.30(13) . . ?
C2 C1 C6 122.8(3) . . ?
C2 C1 S1 119.3(3) . . ?
C6 C1 S1 117.9(3) . . ?
C3 C2 C1 118.6(4) . . ?
C2 C3 C4 121.3(3) . . ?
C2 C3 Cl2 119.0(3) . . ?
C4 C3 Cl2 119.8(3) . . ?
C5 C4 C3 119.4(3) . . ?
C5 C4 Cl3 120.1(3) . . ?
C3 C4 Cl3 120.5(3) . . ?
C4 C5 C6 121.4(4) . . ?
C4 C5 Cl4 120.1(3) . . ?
C6 C5 Cl4 118.6(3) . . ?
N1 C6 C1 125.2(3) . . ?
N1 C6 C5 118.3(3) . . ?
C1 C6 C5 116.5(3) . . ?
C7 N1 C6 119.7(3) . . ?
N1 C7 N2 127.8(3) . . ?
N1 C7 C8 118.4(3) . . ?
N2 C7 C8 113.7(3) . . ?
C7 N2 S1 121.7(3) . . ?
C9 C8 C13 120.0(3) . . ?
C9 C8 C7 120.0(3) . . ?
C13 C8 C7 120.0(4) . . ?
C8 C9 C10 119.3(4) . . ?
C11 C10 C9 120.4(4) . . ?
C12 C11 C10 119.8(4) . . ?
C11 C12 C13 120.7(4) . . ?
C12 C13 C8 119.8(4) . . ?
N4 S2 C14 105.99(19) . . ?
N4 S2 Cl5 107.80(13) . . ?
C14 S2 Cl5 96.41(14) . . ?
C15 C14 C19 123.6(4) . . ?
C15 C14 S2 119.4(3) . . ?
C19 C14 S2 117.0(3) . . ?
C16 C15 C14 118.3(4) . . ?
C15 C16 C17 120.9(4) . . ?
C15 C16 Cl6 119.3(3) . . ?
C17 C16 Cl6 119.8(3) . . ?
C18 C17 C16 119.7(4) . . ?
C18 C17 Cl7 120.4(3) . . ?
C16 C17 Cl7 119.9(3) . . ?
C17 C18 C19 121.4(4) . . ?
C17 C18 Cl8 120.6(3) . . ?
C19 C18 Cl8 118.0(3) . . ?
N3 C19 C14 125.4(4) . . ?
N3 C19 C18 118.6(4) . . ?
C14 C19 C18 116.0(4) . . ?
C20 N3 C19 119.8(4) . . ?
N3 C20 N4 127.6(4) . . ?
N3 C20 C21 117.8(4) . . ?
N4 C20 C21 114.6(4) . . ?
C20 N4 S2 121.2(3) . . ?
C22 C21 C26 119.0(4) . . ?
C22 C21 C20 121.1(4) . . ?
C26 C21 C20 119.9(4) . . ?
C23 C22 C21 119.9(4) . . ?
C24 C23 C22 121.1(5) . . ?
C23 C24 C25 119.8(4) . . ?
C24 C25 C26 120.2(4) . . ?
C25 C26 C21 120.1(4) . . ?

loop_
_geom_bond_atom_site_label_1
_geom_bond_atom_site_label_2
_geom_bond_distance
_geom_bond_site_symmetry_2
_geom_bond_publ_flag
Cl1 S1 2.3065(17) . ?
S1 N2 1.564(3) . ?
S1 C1 1.729(4) . ?
C1 C2 1.399(5) . ?
C1 C6 1.404(5) . ?
C2 C3 1.364(5) . ?
C3 C4 1.405(6) . ?
C3 Cl2 1.721(4) . ?
C4 C5 1.387(5) . ?
C4 Cl3 1.714(4) . ?
C5 C6 1.413(5) . ?
C5 Cl4 1.717(4) . ?
C6 N1 1.368(4) . ?
N1 C7 1.308(5) . ?
C7 N2 1.379(5) . ?
C7 C8 1.484(5) . ?
C8 C9 1.388(5) . ?
C8 C13 1.388(5) . ?
C9 C10 1.392(5) . ?
C10 C11 1.381(6) . ?
C11 C12 1.372(6) . ?
C12 C13 1.380(5) . ?
Cl5 S2 2.2211(17) . ?
S2 N4 1.567(4) . ?
S2 C14 1.735(4) . ?
C14 C15 1.397(5) . ?
C14 C19 1.400(5) . ?
C15 C16 1.368(6) . ?
C16 C17 1.404(6) . ?
C16 Cl6 1.725(4) . ?
C17 C18 1.387(5) . ?
C17 Cl7 1.717(4) . ?
C18 C19 1.413(5) . ?
C18 Cl8 1.722(4) . ?
C19 N3 1.380(5) . ?
N3 C20 1.299(5) . ?
C20 N4 1.379(5) . ?
C20 C21 1.488(5) . ?
C21 C22 1.392(6) . ?
C21 C26 1.392(6) . ?
C22 C23 1.390(6) . ?
C23 C24 1.359(6) . ?
C24 C25 1.383(6) . ?
C25 C26 1.391(6) . ?
